data_1567725
loop_
_publ_author_name
'Rai, Pramod'
'Maji, Kakoli'
'Jana, Sayan K.'
'Maji, Biplab'

_publ_section_title
;
 Intermolecular dearomative [4 + 2] cycloaddition of naphthalenes via
 visible-light energy-transfer-catalysis
;
_journal_issue 42
_journal_name_full 'Chemical Science'
_journal_page_first 12503
_journal_page_last 12510
_journal_paper_doi 10.1039/D2SC04005K
_journal_volume 13
_journal_year 2022
_chemical_formula_moiety 'C23 H19 F N2 O, C3 H7'
_chemical_formula_sum 'C26 H26 F N2 O'
_chemical_formula_weight 401.49
_space_group_crystal_system monoclinic
_space_group_IT_number 14
_space_group_name_Hall '-P 2ybc'
_space_group_name_H-M_alt 'P 1 21/c 1'
_atom_sites_solution_hydrogens geom
_atom_sites_solution_primary iterative
_audit_creation_date 2022-05-18
_audit_creation_method
;
Olex2 1.5
(compiled 2021.12.09 svn.r5202d8cf for OlexSys, GUI svn.r6439)
;
_audit_update_record
;
2022-05-19 deposited with the CCDC.	2022-10-05 downloaded from the CCDC.
;
_cell_angle_alpha 90
_cell_angle_beta 107.152(2)
_cell_angle_gamma 90
_cell_formula_units_Z 4
_cell_length_a 11.1117(2)
_cell_length_b 20.3860(3)
_cell_length_c 9.62050(10)
_cell_measurement_reflns_used 10887
_cell_measurement_temperature 100.00(10)
_cell_measurement_theta_max 68.1240
_cell_measurement_theta_min 4.1550
_cell_volume 2082.34(6)
_computing_cell_refinement 'CrysAlisPro 1.171.40.53 (Rigaku OD, 2019)'
_computing_data_collection 'CrysAlisPro 1.171.40.53 (Rigaku OD, 2019)'
_computing_data_reduction 'CrysAlisPro 1.171.40.53 (Rigaku OD, 2019)'
_computing_molecular_graphics 'Olex2 1.5 (Dolomanov et al., 2009)'
_computing_publication_material 'Olex2 1.5 (Dolomanov et al., 2009)'
_computing_structure_refinement 'olex2.refine 1.5 (Bourhis et al., 2015)'
_computing_structure_solution 'olex2.solve 1.5 (Bourhis et al., 2015)'
_diffrn_ambient_temperature 100.00
_diffrn_detector_area_resol_mean 10.0000
_diffrn_detector_type HyPix3000
_diffrn_measured_fraction_theta_full 0.985
_diffrn_measured_fraction_theta_max 0.979
_diffrn_measurement_details
;
List of Runs (angles in degrees, time in seconds):

  # Type    Start    End  Width  t~exp~   \w     \q     \k     \f   Frames
#--------------------------------------------------------------------------
  1  \w     25.00 109.00   0.50    0.29    --   41.33  43.00  30.00  168
  2  \w     70.00 165.00   0.50    1.15    --   96.67  77.00 -38.00  190
  3  \w     80.00 163.00   0.50    1.15    --   96.67  42.00 -60.00  166
  4  \w     83.00 164.00   0.50    1.15    --   96.67  33.00 -90.00  162
  5  \w     15.00 110.00   0.50    0.29    --   41.33  77.00 -38.00  190
  6  \w    -68.00  27.00   0.50    0.29    --  -41.33  77.00 -38.00  190
  7  \w    -24.00  35.00   0.50    0.29    --  -41.33  11.00-180.00  118
  8  \w    -28.00  30.00   0.50    0.29    --  -41.33  21.00 120.00  116
  9  \w     18.00  80.00   0.50    0.29    --   41.33-104.00  90.00  124
 10  \w     30.00 109.00   0.50    1.15    --   96.67-117.00 120.00  158
 11  \w     30.00 109.00   0.50    1.15    --   96.67-117.00  90.00  158
 12  \w     27.00 127.00   0.50    1.15    --   96.67 -87.00-180.00  200
 13  \w     28.00 105.00   0.50    1.15    --   96.67 -77.00-164.00  154
 14  \w     29.00  68.00   0.50    1.15    --   96.67 -59.00-120.00   78
 15  \w     29.00  83.00   0.50    1.15    --   96.67 -68.00 -60.00  108
 16  \w     30.00  57.00   0.50    1.15    --   96.67 -50.00 -90.00   54
 17  \w     30.00  57.00   0.50    1.15    --   96.67 -50.00-150.00   54
 18  \w     29.00  54.00   0.50    1.15    --   96.67 -59.00 -30.00   50
 19  \w     28.00 105.00   0.50    1.15    --   96.67 -77.00  90.00  154
 20  \w     29.00  68.00   0.50    1.15    --   96.67 -59.00 120.00   78
 21  \w   -110.00 -14.00   0.50    0.29    --  -41.33 -77.00-164.00  192
 22  \w   -149.00 -78.00   0.50    1.15    --  -82.50-117.00 -90.00  142
 23  \w   -151.00 -55.00   0.50    1.15    --  -82.50 -77.00-164.00  192
 24  \w    -47.00 -15.00   0.50    1.15    --  -82.50  42.00-150.00   64
 25  \w   -105.00 -14.00   0.50    1.15    --  -82.50  77.00 -38.00  182
 26  \w    -47.00 -15.00   0.50    1.15    --  -82.50  42.00 -30.00   64
 27  \w     81.00 164.00   0.50    1.15    --   96.67 145.00 -90.00  166
 28  \w     99.00 164.00   0.50    1.15    --   96.67 117.00 150.00  130
 29  \w    -30.00  28.00   0.50    0.29    --   41.33 -21.00   0.00  116
 30  \w    -27.00  68.00   0.50    0.29    --   41.33 -77.00-164.00  190
;
_diffrn_measurement_device 'four-circle diffractometer'
_diffrn_measurement_device_type 'XtaLAB Synergy, Dualflex, HyPix3000'
_diffrn_measurement_method '\w scans'
_diffrn_radiation_type CuK\a
_diffrn_radiation_wavelength 1.54184
_diffrn_reflns_av_R_equivalents 0.0948
_diffrn_reflns_av_unetI/netI 0.0521
_diffrn_reflns_Laue_measured_fraction_full 0.985
_diffrn_reflns_Laue_measured_fraction_max 0.979
_diffrn_reflns_limit_h_max 13
_diffrn_reflns_limit_h_min -13
_diffrn_reflns_limit_k_max 24
_diffrn_reflns_limit_k_min -14
_diffrn_reflns_limit_l_max 10
_diffrn_reflns_limit_l_min -11
_diffrn_reflns_number 15565
_diffrn_reflns_point_group_measured_fraction_full 0.985
_diffrn_reflns_point_group_measured_fraction_max 0.979
_diffrn_reflns_theta_full 67.684
_diffrn_reflns_theta_max 68.278
_diffrn_reflns_theta_min 4.164
_exptl_absorpt_coefficient_mu 0.673
_exptl_absorpt_correction_T_max 1.00000
_exptl_absorpt_correction_T_min 0.90542
_exptl_absorpt_correction_type multi-scan
_exptl_absorpt_process_details
;
CrysAlisPro 1.171.40.53 (Rigaku Oxford Diffraction, 2019)
Empirical absorption correction using spherical harmonics,
 implemented in SCALE3 ABSPACK scaling algorithm.
;
_exptl_crystal_colour 'clear whiteish colourless'
_exptl_crystal_colour_lustre clear
_exptl_crystal_colour_modifier whiteish
_exptl_crystal_colour_primary colourless
_exptl_crystal_density_diffrn 1.281
_exptl_crystal_description block
_exptl_crystal_F_000 852
_exptl_crystal_size_max 0.1
_exptl_crystal_size_mid 0.05
_exptl_crystal_size_min 0.02
_refine_diff_density_max 0.640
_refine_diff_density_min -0.257
_refine_diff_density_rms 0.057
_refine_ls_extinction_method none
_refine_ls_goodness_of_fit_ref 1.056
_refine_ls_hydrogen_treatment constr
_refine_ls_matrix_type full
_refine_ls_number_parameters 273
_refine_ls_number_reflns 3735
_refine_ls_number_restraints 0
_refine_ls_restrained_S_all 1.056
_refine_ls_R_factor_all 0.0516
_refine_ls_R_factor_gt 0.0477
_refine_ls_shift/su_max 0.000
_refine_ls_shift/su_mean 0.000
_refine_ls_structure_factor_coef Fsqd
_refine_ls_weighting_details 'w=1/[\s^2^(Fo^2^)+(0.0697P)^2^+0.6029P] where P=(Fo^2^+2Fc^2^)/3'
_refine_ls_weighting_scheme calc
_refine_ls_wR_factor_gt 0.1235
_refine_ls_wR_factor_ref 0.1278
_reflns_Friedel_coverage 0.000
_reflns_number_gt 3355
_reflns_number_total 3735
_reflns_threshold_expression 'I > 2\s(I)'
_cod_data_source_file d2sc04005k2.cif
_cod_data_source_block prapd203a_2
_cod_depositor_comments 'Adding full bibliography for 1567725--1567729.cif.'
_cod_database_code 1567725
_shelx_shelxl_version_number 2018/3
_shelx_space_group_comment
;
The symmetry employed for this shelxl refinement is uniquely defined
by the following loop, which should always be used as a source of
symmetry information in preference to the above space-group names.
They are only intended as comments.
;
_shelx_estimated_absorpt_t_max 0.987
_shelx_estimated_absorpt_t_min 0.936
_olex2_refinement_description
;
1. Fixed Uiso
 At 1.2 times of:
  All C(H) groups, All C(H,H) groups
 At 1.5 times of:
  All C(H,H,H) groups
2.a Ternary CH refined with riding coordinates:
 C14(H14), C17(H17), C7(H7)
2.b Secondary CH2 refined with riding coordinates:
 C16(H16a,H16b), C26(H26a,H26b), C25(H25a,H25b)
2.c Aromatic/amide H refined with riding coordinates:
 C15(H15), C12(H12), C2(H2), C9(H9), C20(H20), C3(H3), C19(H19), C22(H22),
 C23(H23), C10(H10), C11(H11)
2.d Idealised Me refined as rotating group:
 C1(H1a,H1b,H1c), C24(H24a,H24b,H24c)
;
_olex2_submission_special_instructions 'No special instructions were received'
_oxdiff_exptl_absorpt_empirical_details
;
Empirical correction (ABSPACK) includes:
- Absorption correction using spherical harmonics
- Frame scaling
;

loop_
_space_group_symop_operation_xyz
'x, y, z'
'-x, y+1/2, -z+1/2'
'-x, -y, -z'
'x, -y-1/2, z-1/2'

loop_
_atom_site_label
_atom_site_type_symbol
_atom_site_fract_x
_atom_site_fract_y
_atom_site_fract_z
_atom_site_U_iso_or_equiv
_atom_site_adp_type
_atom_site_occupancy
_atom_site_site_symmetry_order
_atom_site_calc_flag
_atom_site_refinement_flags_posn
_atom_site_refinement_flags_adp
_atom_site_refinement_flags_occupancy
_atom_site_disorder_assembly
_atom_site_disorder_group
F1 F 1.10604(9) 0.16948(5) 0.69741(11) 0.0402(3) Uani 1 1 d . . . . .
O1 O 0.65243(11) 0.51775(5) 0.31402(11) 0.0289(3) Uani 1 1 d . . . . .
N1 N 0.67575(11) 0.54647(6) 0.60745(13) 0.0225(3) Uani 1 1 d . . . . .
N2 N 0.67158(13) 0.43937(6) 0.65255(13) 0.0270(3) Uani 1 1 d . . . . .
C15 C 0.60519(12) 0.34933(7) 0.40063(15) 0.0188(3) Uani 1 1 d . . . . .
H15 H 0.605859 0.348573 0.499588 0.023 Uiso 1 1 calc R U . . .
C6 C 0.62359(13) 0.40435(7) 0.33350(14) 0.0197(3) Uani 1 1 d . . . . .
C8 C 0.50057(14) 0.35982(7) 0.09703(15) 0.0218(3) Uani 1 1 d . . . . .
C13 C 0.47798(13) 0.30356(7) 0.16864(15) 0.0211(3) Uani 1 1 d . . . . .
C4 C 0.66297(13) 0.48427(7) 0.54951(15) 0.0209(3) Uani 1 1 d . . . . .
C18 C 0.81465(13) 0.25119(7) 0.37184(15) 0.0211(3) Uani 1 1 d . . . . .
C5 C 0.64638(13) 0.47180(7) 0.39382(15) 0.0202(3) Uani 1 1 d . . . . .
C14 C 0.58329(13) 0.28858(7) 0.30647(15) 0.0199(3) Uani 1 1 d . . . . .
H14 H 0.564375 0.249257 0.358561 0.024 Uiso 1 1 calc R U . . .
C17 C 0.70402(13) 0.27813(7) 0.25329(15) 0.0206(3) Uani 1 1 d . . . . .
H17 H 0.681487 0.244694 0.173745 0.025 Uiso 1 1 calc R U . . .
C12 C 0.37011(14) 0.26649(8) 0.11044(16) 0.0256(3) Uani 1 1 d . . . . .
H12 H 0.354535 0.228425 0.159432 0.031 Uiso 1 1 calc R U . . .
C2 C 0.69297(14) 0.53959(8) 0.75254(16) 0.0270(3) Uani 1 1 d . . . . .
H2 H 0.704649 0.573783 0.822353 0.032 Uiso 1 1 calc R U . . .
C7 C 0.62271(13) 0.39351(7) 0.17678(15) 0.0211(3) Uani 1 1 d . . . . .
H7 H 0.634827 0.435369 0.128387 0.025 Uiso 1 1 calc R U . . .
C16 C 0.73058(14) 0.34329(7) 0.18459(15) 0.0215(3) Uani 1 1 d . . . . .
H16A H 0.736538 0.334826 0.085503 0.026 Uiso 1 1 calc R U . . .
H16B H 0.811954 0.361742 0.243858 0.026 Uiso 1 1 calc R U . . .
C9 C 0.41650(15) 0.37875(8) -0.03445(16) 0.0266(3) Uani 1 1 d . . . . .
H9 H 0.432476 0.416496 -0.084171 0.032 Uiso 1 1 calc R U . . .
C20 C 0.94772(14) 0.15801(8) 0.47317(17) 0.0283(4) Uani 1 1 d . . . . .
H20 H 0.970870 0.113468 0.467305 0.034 Uiso 1 1 calc R U . . .
C3 C 0.69016(16) 0.47381(8) 0.77811(16) 0.0303(4) Uani 1 1 d . . . . .
H3 H 0.699854 0.454740 0.870874 0.036 Uiso 1 1 calc R U . . .
C19 C 0.84918(14) 0.18560(7) 0.36519(16) 0.0232(3) Uani 1 1 d . . . . .
H19 H 0.804226 0.159383 0.285051 0.028 Uiso 1 1 calc R U . . .
C1 C 0.67066(14) 0.60972(7) 0.53422(17) 0.0263(3) Uani 1 1 d . . . . .
H1A H 0.745196 0.614624 0.500434 0.039 Uiso 1 1 calc R U . . .
H1B H 0.668792 0.645165 0.602365 0.039 Uiso 1 1 calc R U . . .
H1C H 0.594579 0.611753 0.450794 0.039 Uiso 1 1 calc R U . . .
C22 C 0.98182(14) 0.26174(8) 0.59970(17) 0.0283(4) Uani 1 1 d . . . . .
H22 H 1.027865 0.287591 0.679947 0.034 Uiso 1 1 calc R U . . .
C21 C 1.01128(14) 0.19660(8) 0.58907(17) 0.0286(4) Uani 1 1 d . . . . .
C23 C 0.88342(14) 0.28861(8) 0.49053(16) 0.0258(3) Uani 1 1 d . . . . .
H23 H 0.862228 0.333457 0.496474 0.031 Uiso 1 1 calc R U . . .
C10 C 0.30789(15) 0.34131(8) -0.09247(16) 0.0305(4) Uani 1 1 d . . . . .
H10 H 0.249158 0.353991 -0.181958 0.037 Uiso 1 1 calc R U . . .
C11 C 0.28499(15) 0.28585(8) -0.02075(17) 0.0296(4) Uani 1 1 d . . . . .
H11 H 0.210727 0.260885 -0.061384 0.036 Uiso 1 1 calc R U . . .
C26 C 0.98453(16) 0.48569(8) 0.42400(18) 0.0317(4) Uani 1 1 d . . . . .
H26A H 0.912186 0.455391 0.409058 0.038 Uiso 1 1 calc R U . . .
H26B H 1.057487 0.459771 0.415848 0.038 Uiso 1 1 calc R U . . .
C25 C 0.95259(17) 0.53735(9) 0.30455(19) 0.0359(4) Uani 1 1 d . . . . .
H25A H 1.026967 0.565825 0.315353 0.043 Uiso 1 1 calc R U . . .
H25B H 0.883338 0.565201 0.316560 0.043 Uiso 1 1 calc R U . . .
C24 C 0.91288(19) 0.50778(9) 0.1508(2) 0.0430(5) Uani 1 1 d . . . . .
H24A H 0.885034 0.542911 0.078984 0.064 Uiso 1 1 calc R U . . .
H24B H 0.843653 0.476738 0.141852 0.064 Uiso 1 1 calc R U . . .
H24C H 0.984643 0.484809 0.133600 0.064 Uiso 1 1 calc R U . . .

loop_
_atom_site_aniso_label
_atom_site_aniso_U_11
_atom_site_aniso_U_22
_atom_site_aniso_U_33
_atom_site_aniso_U_23
_atom_site_aniso_U_13
_atom_site_aniso_U_12
F1 0.0267(5) 0.0480(6) 0.0403(5) 0.0126(5) 0.0012(4) 0.0133(4)
O1 0.0431(7) 0.0160(5) 0.0275(5) 0.0019(4) 0.0104(5) -0.0009(4)
N1 0.0207(6) 0.0195(6) 0.0255(6) -0.0036(5) 0.0041(5) 0.0008(5)
N2 0.0357(7) 0.0211(7) 0.0224(6) -0.0006(5) 0.0057(5) 0.0021(5)
C15 0.0171(6) 0.0187(7) 0.0201(6) -0.0001(5) 0.0048(5) 0.0025(5)
C6 0.0200(7) 0.0181(7) 0.0200(7) 0.0002(5) 0.0044(5) 0.0028(5)
C8 0.0249(7) 0.0197(7) 0.0213(7) -0.0024(5) 0.0074(6) 0.0041(6)
C13 0.0222(7) 0.0197(7) 0.0212(7) -0.0016(5) 0.0063(6) 0.0035(6)
C4 0.0207(7) 0.0163(7) 0.0240(7) -0.0013(5) 0.0037(5) 0.0016(5)
C18 0.0211(7) 0.0194(7) 0.0242(7) 0.0006(6) 0.0091(6) 0.0018(6)
C5 0.0190(7) 0.0178(7) 0.0223(7) 0.0006(5) 0.0038(5) 0.0020(5)
C14 0.0207(7) 0.0160(7) 0.0225(7) 0.0005(5) 0.0054(6) -0.0004(5)
C17 0.0226(7) 0.0167(7) 0.0221(7) -0.0027(5) 0.0062(6) 0.0010(5)
C12 0.0240(7) 0.0247(8) 0.0278(8) -0.0030(6) 0.0070(6) 0.0004(6)
C2 0.0268(8) 0.0273(8) 0.0251(7) -0.0076(6) 0.0050(6) 0.0007(6)
C7 0.0271(7) 0.0157(7) 0.0210(7) 0.0018(5) 0.0079(6) 0.0014(6)
C16 0.0231(7) 0.0193(7) 0.0230(7) -0.0003(5) 0.0080(6) -0.0006(6)
C9 0.0336(8) 0.0235(8) 0.0219(7) 0.0001(6) 0.0071(6) 0.0080(6)
C20 0.0282(8) 0.0235(8) 0.0369(8) 0.0060(6) 0.0154(7) 0.0079(6)
C3 0.0392(9) 0.0286(8) 0.0217(7) -0.0011(6) 0.0069(6) 0.0016(7)
C19 0.0264(7) 0.0190(7) 0.0272(7) 0.0003(6) 0.0125(6) 0.0015(6)
C1 0.0280(8) 0.0164(7) 0.0342(8) -0.0024(6) 0.0087(6) -0.0006(6)
C22 0.0203(7) 0.0343(9) 0.0279(8) -0.0035(6) 0.0034(6) 0.0006(6)
C21 0.0188(7) 0.0362(9) 0.0308(8) 0.0095(7) 0.0076(6) 0.0081(6)
C23 0.0229(7) 0.0227(8) 0.0304(8) -0.0031(6) 0.0056(6) 0.0033(6)
C10 0.0302(8) 0.0341(9) 0.0227(7) -0.0029(6) 0.0009(6) 0.0122(7)
C11 0.0226(7) 0.0331(9) 0.0296(8) -0.0084(6) 0.0022(6) 0.0016(6)
C26 0.0297(8) 0.0248(8) 0.0392(9) -0.0003(7) 0.0083(7) -0.0004(6)
C25 0.0381(9) 0.0306(9) 0.0383(9) 0.0027(7) 0.0098(7) -0.0022(7)
C24 0.0468(11) 0.0360(10) 0.0481(10) 0.0045(8) 0.0169(9) -0.0136(8)

loop_
_atom_type_symbol
_atom_type_description
_atom_type_scat_dispersion_real
_atom_type_scat_dispersion_imag
_atom_type_scat_source
C C 0.0181 0.0091 'International Tables Vol C Tables 4.2.6.8 and 6.1.1.4'
H H 0.0000 0.0000 'International Tables Vol C Tables 4.2.6.8 and 6.1.1.4'
F F 0.0727 0.0534 'International Tables Vol C Tables 4.2.6.8 and 6.1.1.4'
N N 0.0311 0.0180 'International Tables Vol C Tables 4.2.6.8 and 6.1.1.4'
O O 0.0492 0.0322 'International Tables Vol C Tables 4.2.6.8 and 6.1.1.4'

loop_
_geom_angle_atom_site_label_1
_geom_angle_atom_site_label_2
_geom_angle_atom_site_label_3
_geom_angle
_geom_angle_site_symmetry_1
_geom_angle_site_symmetry_3
_geom_angle_publ_flag
C4 N1 C1 129.27(12) . . ?
C2 N1 C4 106.70(12) . . ?
C2 N1 C1 124.02(12) . . ?
C4 N2 C3 105.38(13) . . ?
C6 C15 H15 122.7 . . ?
C6 C15 C14 114.69(12) . . ?
C14 C15 H15 122.7 . . ?
C15 C6 C5 128.28(12) . . ?
C15 C6 C7 113.51(12) . . ?
C5 C6 C7 118.20(12) . . ?
C13 C8 C7 112.78(12) . . ?
C9 C8 C13 120.46(14) . . ?
C9 C8 C7 126.75(14) . . ?
C8 C13 C14 113.03(12) . . ?
C12 C13 C8 120.47(13) . . ?
C12 C13 C14 126.47(13) . . ?
N1 C4 C5 122.47(13) . . ?
N2 C4 N1 110.84(12) . . ?
N2 C4 C5 126.65(13) . . ?
C19 C18 C17 119.08(13) . . ?
C19 C18 C23 117.91(14) . . ?
C23 C18 C17 123.00(13) . . ?
O1 C5 C6 119.84(12) . . ?
O1 C5 C4 119.37(13) . . ?
C4 C5 C6 120.79(12) . . ?
C15 C14 C13 107.76(11) . . ?
C15 C14 H14 112.2 . . ?
C15 C14 C17 107.56(11) . . ?
C13 C14 H14 112.2 . . ?
C13 C14 C17 104.65(11) . . ?
C17 C14 H14 112.2 . . ?
C18 C17 C14 112.49(11) . . ?
C18 C17 H17 107.1 . . ?
C18 C17 C16 114.72(12) . . ?
C14 C17 H17 107.1 . . ?
C16 C17 C14 107.95(11) . . ?
C16 C17 H17 107.1 . . ?
C13 C12 H12 120.4 . . ?
C13 C12 C11 119.11(15) . . ?
C11 C12 H12 120.4 . . ?
N1 C2 H2 126.8 . . ?
N1 C2 C3 106.42(13) . . ?
C3 C2 H2 126.8 . . ?
C6 C7 H7 112.0 . . ?
C6 C7 C16 105.50(11) . . ?
C8 C7 C6 108.14(11) . . ?
C8 C7 H7 112.0 . . ?
C8 C7 C16 106.73(11) . . ?
C16 C7 H7 112.0 . . ?
C17 C16 C7 110.02(11) . . ?
C17 C16 H16A 109.7 . . ?
C17 C16 H16B 109.7 . . ?
C7 C16 H16A 109.7 . . ?
C7 C16 H16B 109.7 . . ?
H16A C16 H16B 108.2 . . ?
C8 C9 H9 120.6 . . ?
C8 C9 C10 118.83(15) . . ?
C10 C9 H9 120.6 . . ?
C19 C20 H20 120.7 . . ?
C21 C20 H20 120.7 . . ?
C21 C20 C19 118.54(14) . . ?
N2 C3 C2 110.66(14) . . ?
N2 C3 H3 124.7 . . ?
C2 C3 H3 124.7 . . ?
C18 C19 H19 119.3 . . ?
C20 C19 C18 121.36(14) . . ?
C20 C19 H19 119.3 . . ?
N1 C1 H1A 109.5 . . ?
N1 C1 H1B 109.5 . . ?
N1 C1 H1C 109.5 . . ?
H1A C1 H1B 109.5 . . ?
H1A C1 H1C 109.5 . . ?
H1B C1 H1C 109.5 . . ?
C21 C22 H22 120.8 . . ?
C21 C22 C23 118.42(15) . . ?
C23 C22 H22 120.8 . . ?
F1 C21 C20 118.95(15) . . ?
F1 C21 C22 118.77(15) . . ?
C20 C21 C22 122.28(14) . . ?
C18 C23 H23 119.3 . . ?
C22 C23 C18 121.48(14) . . ?
C22 C23 H23 119.3 . . ?
C9 C10 H10 119.7 . . ?
C11 C10 C9 120.67(14) . . ?
C11 C10 H10 119.7 . . ?
C12 C11 H11 119.8 . . ?
C10 C11 C12 120.45(15) . . ?
C10 C11 H11 119.8 . . ?
C26 C26 H26A 108.9 3_766 . ?
C26 C26 H26B 108.9 3_766 . ?
C26 C26 C25 113.44(17) 3_766 . ?
H26A C26 H26B 107.7 . . ?
C25 C26 H26A 108.9 . . ?
C25 C26 H26B 108.9 . . ?
C26 C25 H25A 109.0 . . ?
C26 C25 H25B 109.0 . . ?
C26 C25 C24 113.08(15) . . ?
H25A C25 H25B 107.8 . . ?
C24 C25 H25A 109.0 . . ?
C24 C25 H25B 109.0 . . ?
C25 C24 H24A 109.5 . . ?
C25 C24 H24B 109.5 . . ?
C25 C24 H24C 109.5 . . ?
H24A C24 H24B 109.5 . . ?
H24A C24 H24C 109.5 . . ?
H24B C24 H24C 109.5 . . ?

loop_
_geom_bond_atom_site_label_1
_geom_bond_atom_site_label_2
_geom_bond_distance
_geom_bond_site_symmetry_2
_geom_bond_publ_flag
F1 C21 1.3614(17) . ?
O1 C5 1.2254(18) . ?
N1 C4 1.3756(18) . ?
N1 C2 1.359(2) . ?
N1 C1 1.4623(19) . ?
N2 C4 1.3318(19) . ?
N2 C3 1.359(2) . ?
C15 H15 0.9500 . ?
C15 C6 1.340(2) . ?
C15 C14 1.5112(19) . ?
C6 C5 1.485(2) . ?
C6 C7 1.5210(19) . ?
C8 C13 1.398(2) . ?
C8 C7 1.513(2) . ?
C8 C9 1.387(2) . ?
C13 C14 1.5185(19) . ?
C13 C12 1.388(2) . ?
C4 C5 1.4762(19) . ?
C18 C17 1.512(2) . ?
C18 C19 1.398(2) . ?
C18 C23 1.398(2) . ?
C14 H14 1.0000 . ?
C14 C17 1.5847(19) . ?
C17 H17 1.0000 . ?
C17 C16 1.5503(19) . ?
C12 H12 0.9500 . ?
C12 C11 1.392(2) . ?
C2 H2 0.9500 . ?
C2 C3 1.365(2) . ?
C7 H7 1.0000 . ?
C7 C16 1.5612(19) . ?
C16 H16A 0.9900 . ?
C16 H16B 0.9900 . ?
C9 H9 0.9500 . ?
C9 C10 1.398(2) . ?
C20 H20 0.9500 . ?
C20 C19 1.387(2) . ?
C20 C21 1.377(2) . ?
C3 H3 0.9500 . ?
C19 H19 0.9500 . ?
C1 H1A 0.9800 . ?
C1 H1B 0.9800 . ?
C1 H1C 0.9800 . ?
C22 H22 0.9500 . ?
C22 C21 1.379(2) . ?
C22 C23 1.386(2) . ?
C23 H23 0.9500 . ?
C10 H10 0.9500 . ?
C10 C11 1.387(2) . ?
C11 H11 0.9500 . ?
C26 C26 1.517(3) 3_766 ?
C26 H26A 0.9900 . ?
C26 H26B 0.9900 . ?
C26 C25 1.522(2) . ?
C25 H25A 0.9900 . ?
C25 H25B 0.9900 . ?
C25 C24 1.536(3) . ?
C24 H24A 0.9800 . ?
C24 H24B 0.9800 . ?
C24 H24C 0.9800 . ?

loop_
_geom_torsion_atom_site_label_1
_geom_torsion_atom_site_label_2
_geom_torsion_atom_site_label_3
_geom_torsion_atom_site_label_4
_geom_torsion
_geom_torsion_site_symmetry_1
_geom_torsion_site_symmetry_2
_geom_torsion_site_symmetry_3
_geom_torsion_site_symmetry_4
_geom_torsion_publ_flag
N1 C4 C5 O1 5.0(2) . . . . ?
N1 C4 C5 C6 -175.51(12) . . . . ?
N1 C2 C3 N2 -0.01(19) . . . . ?
N2 C4 C5 O1 -172.82(14) . . . . ?
N2 C4 C5 C6 6.7(2) . . . . ?
C15 C6 C5 O1 -174.76(14) . . . . ?
C15 C6 C5 C4 5.8(2) . . . . ?
C15 C6 C7 C8 54.87(15) . . . . ?
C15 C6 C7 C16 -59.03(15) . . . . ?
C15 C14 C17 C18 75.46(14) . . . . ?
C15 C14 C17 C16 -52.12(14) . . . . ?
C6 C15 C14 C13 -52.32(15) . . . . ?
C6 C15 C14 C17 60.00(15) . . . . ?
C6 C7 C16 C17 60.69(14) . . . . ?
C8 C13 C14 C15 53.87(15) . . . . ?
C8 C13 C14 C17 -60.40(14) . . . . ?
C8 C13 C12 C11 0.4(2) . . . . ?
C8 C7 C16 C17 -54.19(14) . . . . ?
C8 C9 C10 C11 -0.6(2) . . . . ?
C13 C8 C7 C6 -51.94(15) . . . . ?
C13 C8 C7 C16 61.14(14) . . . . ?
C13 C8 C9 C10 1.2(2) . . . . ?
C13 C14 C17 C18 -170.13(11) . . . . ?
C13 C14 C17 C16 62.29(13) . . . . ?
C13 C12 C11 C10 0.2(2) . . . . ?
C4 N1 C2 C3 0.01(16) . . . . ?
C4 N2 C3 C2 0.01(18) . . . . ?
C18 C17 C16 C7 -132.19(12) . . . . ?
C5 C6 C7 C8 -126.29(13) . . . . ?
C5 C6 C7 C16 119.81(13) . . . . ?
C14 C15 C6 C5 179.43(13) . . . . ?
C14 C15 C6 C7 -1.87(17) . . . . ?
C14 C13 C12 C11 -177.34(13) . . . . ?
C14 C17 C16 C7 -5.90(15) . . . . ?
C17 C18 C19 C20 -178.23(13) . . . . ?
C17 C18 C23 C22 177.90(13) . . . . ?
C12 C13 C14 C15 -128.25(14) . . . . ?
C12 C13 C14 C17 117.48(15) . . . . ?
C2 N1 C4 N2 -0.01(16) . . . . ?
C2 N1 C4 C5 -178.14(13) . . . . ?
C7 C6 C5 O1 6.59(19) . . . . ?
C7 C6 C5 C4 -172.89(12) . . . . ?
C7 C8 C13 C14 -1.86(16) . . . . ?
C7 C8 C13 C12 -179.88(12) . . . . ?
C7 C8 C9 C10 179.79(13) . . . . ?
C9 C8 C13 C14 176.93(12) . . . . ?
C9 C8 C13 C12 -1.1(2) . . . . ?
C9 C8 C7 C6 129.36(14) . . . . ?
C9 C8 C7 C16 -117.56(15) . . . . ?
C9 C10 C11 C12 -0.1(2) . . . . ?
C3 N2 C4 N1 0.00(17) . . . . ?
C3 N2 C4 C5 178.04(14) . . . . ?
C19 C18 C17 C14 106.35(14) . . . . ?
C19 C18 C17 C16 -129.74(13) . . . . ?
C19 C18 C23 C22 -0.8(2) . . . . ?
C19 C20 C21 F1 178.35(13) . . . . ?
C19 C20 C21 C22 -1.3(2) . . . . ?
C1 N1 C4 N2 -178.99(13) . . . . ?
C1 N1 C4 C5 2.9(2) . . . . ?
C1 N1 C2 C3 179.06(14) . . . . ?
C21 C20 C19 C18 0.5(2) . . . . ?
C21 C22 C23 C18 0.1(2) . . . . ?
C23 C18 C17 C14 -72.38(17) . . . . ?
C23 C18 C17 C16 51.53(18) . . . . ?
C23 C18 C19 C20 0.6(2) . . . . ?
C23 C22 C21 F1 -178.62(13) . . . . ?
C23 C22 C21 C20 1.0(2) . . . . ?
C26 C26 C25 C24 -176.19(18) 3_766 . . . ?
